data_4313626
loop_
_publ_author_name
'Ana Tesouro Vallina'
'Helen Stoeckli-Evans'
'Antonia Neels'
'J\"urgen Ensling'
'Silvio Decurtins'

_publ_section_title
;
 Iron-Promoted Nucleophilic Additions to Diimine-Type Ligands: A Synthetic
 and Structural Study
;
_journal_name_full 'Inorganic Chemistry'
_journal_page_first 3374
_journal_page_last 3382
_journal_paper_doi 10.1021/ic026079l
_journal_volume 42
_journal_year 2003
_chemical_formula_sum 'C38 H28 F6 Fe N12 O8 S2'
_chemical_formula_weight 1014.70
_space_group_IT_number 14
_symmetry_cell_setting monoclinic
_symmetry_space_group_name_Hall '-P 2yn'
_symmetry_space_group_name_H-M 'P 1 21/n 1'
_atom_sites_solution_hydrogens geom
_atom_sites_solution_primary direct
_atom_sites_solution_secondary difmap
_audit_creation_method SHELXL-97
_cell_angle_alpha 90.00
_cell_angle_beta 96.467(10)
_cell_angle_gamma 90.00
_cell_formula_units_Z 4
_cell_length_a 11.5521(9)
_cell_length_b 19.1275(9)
_cell_length_c 19.7950(17)
_cell_measurement_reflns_used 8000
_cell_measurement_temperature 153(2)
_cell_measurement_theta_max 25.92
_cell_measurement_theta_min 2.07
_cell_volume 4346.1(6)
_computing_cell_refinement 'CELL (Stoe IPDS Software, 2000)'
_computing_data_collection 'EXPOSE (Stoe IPDS Software, 2000)'
_computing_data_reduction 'INTEGRATE (Stoe IPDS Software, 2000)'
_computing_molecular_graphics 'PLATON99 (Spek, 1990)'
_computing_publication_material 'SHELXL-97 (Sheldrick, 1997)'
_computing_structure_refinement 'SHELXL-97 (Sheldrick, 1997)'
_computing_structure_solution 'SHELXS-97 (Sheldrick, 1990)'
_diffrn_ambient_temperature 153(2)
_diffrn_detector_area_resol_mean 0.81\%A
_diffrn_measured_fraction_theta_full 0.983
_diffrn_measured_fraction_theta_max 0.983
_diffrn_measurement_device_type 'STOE IPDS'
_diffrn_measurement_method 'phi oscillation'
_diffrn_radiation_monochromator graphite
_diffrn_radiation_source 'fine-focus sealed tube'
_diffrn_radiation_type MoK\a
_diffrn_radiation_wavelength 0.71073
_diffrn_reflns_av_R_equivalents 0.1348
_diffrn_reflns_av_sigmaI/netI 0.1473
_diffrn_reflns_limit_h_max 13
_diffrn_reflns_limit_h_min -14
_diffrn_reflns_limit_k_max 22
_diffrn_reflns_limit_k_min -23
_diffrn_reflns_limit_l_max 24
_diffrn_reflns_limit_l_min -24
_diffrn_reflns_number 32017
_diffrn_reflns_theta_full 25.92
_diffrn_reflns_theta_max 25.92
_diffrn_reflns_theta_min 2.07
_diffrn_standards_decay_% 0
_diffrn_standards_interval_time 0
_diffrn_standards_number 0
_exptl_absorpt_coefficient_mu 0.535
_exptl_absorpt_correction_T_max 0.584
_exptl_absorpt_correction_T_min 0.116
_exptl_absorpt_correction_type empirical_DIFABS
_exptl_crystal_colour black
_exptl_crystal_density_diffrn 1.551
_exptl_crystal_density_meas ?
_exptl_crystal_density_method 'not measured'
_exptl_crystal_description rod
_exptl_crystal_F_000 2064
_exptl_crystal_size_max 0.40
_exptl_crystal_size_mid 0.30
_exptl_crystal_size_min 0.10
_refine_diff_density_max 1.050
_refine_diff_density_min -0.740
_refine_diff_density_rms 0.103
_refine_ls_extinction_coef 0.0010(3)
_refine_ls_extinction_expression Fc^*^=kFc[1+0.001xFc^2^\l^3^/sin(2\q)]^-1/4^
_refine_ls_extinction_method SHELXL
_refine_ls_goodness_of_fit_ref 0.838
_refine_ls_hydrogen_treatment mixed
_refine_ls_matrix_type full
_refine_ls_number_parameters 543
_refine_ls_number_reflns 8343
_refine_ls_number_restraints 0
_refine_ls_restrained_S_all 0.838
_refine_ls_R_factor_all 0.1533
_refine_ls_R_factor_gt 0.0759
_refine_ls_shift/su_max 0.000
_refine_ls_shift/su_mean 0.000
_refine_ls_structure_factor_coef Fsqd
_refine_ls_weighting_details 'calc w=1/[\s^2^(Fo^2^)+(0.1138P)^2^] where P=(Fo^2^+2Fc^2^)/3'
_refine_ls_weighting_scheme calc
_refine_ls_wR_factor_gt 0.1827
_refine_ls_wR_factor_ref 0.2128
_reflns_number_gt 3633
_reflns_number_total 8343
_reflns_threshold_expression I>2sigma(I)
_cod_data_source_file ic026079lsi20021002_050055_1.cif
_cod_data_source_block complex_1
_cod_depositor_comments
;
The following automatic conversions were performed:

'_exptl_crystal_density_meas' value 'none' was changed to '?' - the
value is perceived as not measured.

Automatic conversion script
Id: cif_fix_values 3008 2015-01-20 13:52:24Z robertas 

The following automatic conversions were performed:

data name '_atom_site_symetry_multiplicity' was replaced with
'_atom_site_symmetry_multiplicity' as specified in the replacement
file 'data/replacement-values/replacement_tags.lst'.

Automatic conversion script
Id: cif_correct_tags 9268 2022-04-12 08:56:07Z antanas 
;
_cod_original_cell_volume 4346.1(5)
_cod_original_sg_symbol_H-M 'P 21/n'
_cod_original_formula_sum 'C38 H28 F6 Fe1 N12 O8 S2'
_cod_database_code 4313626

loop_
_symmetry_equiv_pos_as_xyz
'x, y, z'
'-x+1/2, y+1/2, -z+1/2'
'-x, -y, -z'
'x-1/2, -y-1/2, z-1/2'

loop_
_atom_site_label
_atom_site_type_symbol
_atom_site_fract_x
_atom_site_fract_y
_atom_site_fract_z
_atom_site_U_iso_or_equiv
_atom_site_adp_type
_atom_site_occupancy
_atom_site_symmetry_multiplicity
_atom_site_calc_flag
_atom_site_refinement_flags
_atom_site_disorder_assembly
_atom_site_disorder_group
Fe1 Fe 0.78209(7) 0.39801(4) 0.33353(4) 0.0390(2) Uani 1 1 d . . .
N1 N 0.6800(4) 0.4741(3) 0.3180(3) 0.0396(12) Uani 1 1 d . . .
N2 N 0.5404(4) 0.5882(3) 0.2830(3) 0.0493(14) Uani 1 1 d . . .
N3 N 0.6423(4) 0.3480(3) 0.2944(2) 0.0411(12) Uani 1 1 d . . .
N4 N 0.4000(5) 0.4824(3) 0.1612(3) 0.0650(17) Uani 1 1 d . . .
N5 N 0.8858(5) 0.4746(3) 0.3712(3) 0.0457(13) Uani 1 1 d . . .
H5N H 0.977(5) 0.471(3) 0.392(3) 0.029(14) Uiso 1 1 d . . .
N6 N 0.7017(5) 0.7249(3) 0.3409(3) 0.0662(18) Uani 1 1 d . . .
N7 N 0.8873(4) 0.3231(3) 0.3434(3) 0.0393(12) Uani 1 1 d . . .
N8 N 1.0454(4) 0.2150(2) 0.3552(3) 0.0390(12) Uani 1 1 d . . .
N9 N 0.7519(4) 0.3647(3) 0.4235(3) 0.0415(12) Uani 1 1 d . . .
N10 N 1.0321(5) 0.2276(3) 0.5273(3) 0.0504(14) Uani 1 1 d . . .
N11 N 0.8416(4) 0.4036(3) 0.2453(3) 0.0410(12) Uani 1 1 d . . .
H11N H 0.827(4) 0.435(3) 0.216(3) 0.025(15) Uiso 1 1 d . . .
N12 O 1.1554(5) 0.2208(3) 0.2040(3) 0.0785(16) Uani 1 1 d . . .
O1 O 0.8868(4) 0.5975(2) 0.3847(3) 0.0588(13) Uani 1 1 d . . .
O2 O 0.9743(4) 0.3476(2) 0.1803(2) 0.0476(11) Uani 1 1 d . . .
C1 C 0.5728(5) 0.4638(3) 0.2850(3) 0.0449(16) Uani 1 1 d . . .
C2 C 0.5047(5) 0.5231(3) 0.2643(3) 0.0471(16) Uani 1 1 d . . .
C3 C 0.6463(5) 0.5950(3) 0.3177(3) 0.0473(16) Uani 1 1 d . . .
C4 C 0.7194(5) 0.5387(3) 0.3345(3) 0.0429(15) Uani 1 1 d . . .
C5 C 0.5461(5) 0.3887(3) 0.2775(3) 0.0465(16) Uani 1 1 d . . .
C6 C 0.4377(6) 0.3591(4) 0.2588(4) 0.0588(19) Uani 1 1 d . . .
H6A H 0.3710 0.3879 0.2491 0.071 Uiso 1 1 calc R . .
C7 C 0.4276(6) 0.2873(4) 0.2544(4) 0.062(2) Uani 1 1 d . . .
H7A H 0.3540 0.2663 0.2411 0.074 Uiso 1 1 calc R . .
C8 C 0.5252(6) 0.2463(4) 0.2696(4) 0.0560(19) Uani 1 1 d . . .
H8A H 0.5203 0.1968 0.2662 0.067 Uiso 1 1 calc R . .
C9 C 0.6298(6) 0.2786(3) 0.2897(3) 0.0478(16) Uani 1 1 d . . .
H9A H 0.6966 0.2501 0.3008 0.057 Uiso 1 1 calc R . .
C10 C 0.3941(5) 0.5207(4) 0.2178(4) 0.0513(17) Uani 1 1 d . . .
C11 C 0.2953(6) 0.5573(4) 0.2318(4) 0.067(2) Uani 1 1 d . . .
H11A H 0.2939 0.5832 0.2726 0.081 Uiso 1 1 calc R . .
C12 C 0.1998(7) 0.5542(5) 0.1836(6) 0.089(3) Uani 1 1 d . . .
H12A H 0.1307 0.5788 0.1905 0.107 Uiso 1 1 calc R . .
C13 C 0.2042(7) 0.5155(5) 0.1254(5) 0.079(3) Uani 1 1 d . . .
H13A H 0.1381 0.5122 0.0924 0.095 Uiso 1 1 calc R . .
C14 C 0.3060(7) 0.4817(5) 0.1159(4) 0.076(2) Uani 1 1 d . . .
H14A H 0.3094 0.4565 0.0748 0.092 Uiso 1 1 calc R . .
C15 C 0.8411(5) 0.5361(3) 0.3662(3) 0.0479(17) Uani 1 1 d . . .
C16 C 1.0072(6) 0.5995(4) 0.4160(4) 0.064(2) Uani 1 1 d . . .
H16B H 1.0228 0.5587 0.4465 0.077 Uiso 1 1 calc R . .
H16A H 1.0207 0.6425 0.4436 0.077 Uiso 1 1 calc R . .
C17 C 1.0887(7) 0.5980(4) 0.3611(5) 0.077(3) Uani 1 1 d . . .
H17A H 1.0684 0.5586 0.3304 0.116 Uiso 1 1 calc R . .
H17B H 1.1692 0.5927 0.3821 0.116 Uiso 1 1 calc R . .
H17C H 1.0813 0.6418 0.3353 0.116 Uiso 1 1 calc R . .
C18 C 0.6808(6) 0.6669(4) 0.3331(4) 0.0530(18) Uani 1 1 d . . .
C19 C 0.8989(5) 0.2842(3) 0.4005(3) 0.0352(13) Uani 1 1 d . . .
C20 C 0.9852(5) 0.2310(3) 0.4066(3) 0.0400(15) Uani 1 1 d . . .
C21 C 1.0267(5) 0.2527(3) 0.2982(3) 0.0390(14) Uani 1 1 d . . .
C22 C 0.9496(5) 0.3093(3) 0.2915(3) 0.0399(14) Uani 1 1 d . . .
C23 C 0.8120(5) 0.3047(3) 0.4454(3) 0.0403(14) Uani 1 1 d . . .
C24 C 0.7817(6) 0.2688(4) 0.5023(3) 0.0483(16) Uani 1 1 d . . .
H24A H 0.8206 0.2267 0.5165 0.058 Uiso 1 1 calc R . .
C25 C 0.6951(6) 0.2950(4) 0.5378(3) 0.0542(18) Uani 1 1 d . . .
H25A H 0.6735 0.2706 0.5763 0.065 Uiso 1 1 calc R . .
C26 C 0.6403(6) 0.3560(4) 0.5173(4) 0.0598(19) Uani 1 1 d . . .
H26A H 0.5819 0.3750 0.5421 0.072 Uiso 1 1 calc R . .
C27 C 0.6708(6) 0.3895(4) 0.4603(4) 0.0514(17) Uani 1 1 d . . .
H27A H 0.6325 0.4319 0.4466 0.062 Uiso 1 1 calc R . .
C28 C 1.0196(5) 0.1901(3) 0.4696(3) 0.0442(15) Uani 1 1 d . . .
C29 C 1.0425(6) 0.1189(3) 0.4662(3) 0.0506(17) Uani 1 1 d . . .
H29A H 1.0339 0.0943 0.4242 0.061 Uiso 1 1 calc R . .
C30 C 1.0783(7) 0.0854(4) 0.5272(4) 0.063(2) Uani 1 1 d . . .
H30A H 1.0954 0.0369 0.5276 0.075 Uiso 1 1 calc R . .
C31 C 1.0890(6) 0.1218(4) 0.5860(4) 0.060(2) Uani 1 1 d . . .
H31A H 1.1125 0.0989 0.6279 0.072 Uiso 1 1 calc R . .
C32 C 1.0654(6) 0.1925(4) 0.5847(3) 0.0587(19) Uani 1 1 d . . .
H32A H 1.0732 0.2175 0.6264 0.070 Uiso 1 1 calc R . .
C33 C 0.9202(5) 0.3578(3) 0.2352(3) 0.0419(15) Uani 1 1 d . . .
C34 C 0.9318(7) 0.3873(4) 0.1198(4) 0.067(2) Uani 1 1 d . . .
H34B H 0.9538 0.4372 0.1257 0.081 Uiso 1 1 calc R . .
H34A H 0.8459 0.3841 0.1112 0.081 Uiso 1 1 calc R . .
C35 C 0.9869(10) 0.3561(6) 0.0616(4) 0.106(4) Uani 1 1 d . . .
H35A H 1.0711 0.3648 0.0681 0.159 Uiso 1 1 calc R . .
H35B H 0.9532 0.3775 0.0189 0.159 Uiso 1 1 calc R . .
H35C H 0.9726 0.3056 0.0600 0.159 Uiso 1 1 calc R . .
C36 C 1.0957(5) 0.2354(3) 0.2452(3) 0.0423(14) Uani 1 1 d . . .
F12 F 0.8994(4) 0.6555(2) 0.0835(2) 0.0770(13) Uani 1 1 d . . .
F13 F 0.7493(5) 0.6017(2) 0.0343(2) 0.0848(15) Uani 1 1 d . . .
F14 F 0.9067(5) 0.5445(3) 0.0650(2) 0.0863(15) Uani 1 1 d . . .
C41 C 0.8387(7) 0.5968(4) 0.0827(4) 0.0579(18) Uani 1 1 d . . .
S2 S 0.78713(14) 0.58057(9) 0.16474(9) 0.0477(4) Uani 1 1 d . . .
O14 O 0.8933(4) 0.5777(3) 0.2103(2) 0.0631(14) Uani 1 1 d . . .
O15 O 0.7132(4) 0.6403(2) 0.1720(3) 0.0576(12) Uani 1 1 d . . .
O16 O 0.7275(4) 0.5141(2) 0.1562(2) 0.0568(13) Uani 1 1 d . . .
F22 F 0.7747 0.6925 0.5314 0.184 Uiso 1 1 d . . .
F23 F 0.6590 0.6057 0.4862 0.115 Uiso 0.50 1 d P . .
F24 F 0.6693 0.7033 0.5873 0.102 Uiso 0.50 1 d P . .
F25 F 0.6130 0.6737 0.5709 0.148 Uiso 1 1 d . . .
C51 C 0.7088 0.6369 0.5518 0.209 Uiso 1 1 d . . .
S3 S 0.7533 0.5864 0.6020 0.107 Uani 1 1 d . . .
O22 O 0.7400 0.5628 0.5560 0.055 Uiso 0.33 1 d P . .
O23 O 0.8151 0.6142 0.6639 0.048 Uiso 0.33 1 d P . .
O24 O 0.6837 0.5300 0.6110 0.051 Uiso 0.43 1 d P . .
O25 O 0.8562 0.5674 0.5304 0.038 Uiso 0.43 1 d P . .
O26 O 0.8287 0.5888 0.7038 0.031 Uiso 0.53 1 d P . .
O27 O 0.8730 0.5564 0.5648 0.058 Uiso 0.43 1 d P . .
O28 O 0.5945 0.5164 0.5938 0.025 Uiso 0.53 1 d P . .

loop_
_atom_site_aniso_label
_atom_site_aniso_U_11
_atom_site_aniso_U_22
_atom_site_aniso_U_33
_atom_site_aniso_U_23
_atom_site_aniso_U_13
_atom_site_aniso_U_12
Fe1 0.0389(4) 0.0351(5) 0.0414(5) 0.0007(4) -0.0027(3) 0.0001(4)
N1 0.033(3) 0.039(3) 0.046(3) 0.000(2) -0.002(2) -0.001(2)
N2 0.043(3) 0.042(3) 0.060(3) 0.001(3) -0.008(3) 0.003(2)
N3 0.040(3) 0.042(3) 0.041(3) -0.002(2) 0.004(2) 0.001(2)
N4 0.052(4) 0.074(4) 0.065(4) -0.004(3) -0.011(3) -0.005(3)
N5 0.047(3) 0.036(3) 0.051(3) 0.003(2) -0.008(2) 0.004(2)
N6 0.065(4) 0.047(4) 0.082(5) -0.005(3) -0.013(3) 0.012(3)
N7 0.041(3) 0.038(3) 0.038(3) -0.001(2) 0.002(2) -0.005(2)
N8 0.039(3) 0.037(3) 0.039(3) 0.000(2) -0.003(2) -0.003(2)
N9 0.039(3) 0.039(3) 0.045(3) -0.008(2) -0.003(2) 0.000(2)
N10 0.056(3) 0.053(4) 0.039(3) -0.001(3) -0.008(3) 0.001(3)
N11 0.044(3) 0.033(3) 0.045(3) 0.008(3) 0.003(2) 0.001(2)
N12 0.074(4) 0.080(4) 0.081(4) 0.006(3) 0.005(3) 0.000(3)
O1 0.047(2) 0.036(3) 0.086(3) -0.009(2) -0.022(2) 0.0008(19)
O2 0.056(3) 0.043(3) 0.046(3) 0.011(2) 0.014(2) 0.0061(19)
C1 0.039(3) 0.045(4) 0.049(4) -0.001(3) -0.004(3) 0.003(3)
C2 0.042(3) 0.045(4) 0.052(4) 0.002(3) -0.007(3) 0.008(3)
C3 0.050(4) 0.036(4) 0.054(4) 0.001(3) -0.004(3) 0.001(3)
C4 0.040(3) 0.035(4) 0.051(4) -0.003(3) -0.005(3) 0.005(3)
C5 0.045(3) 0.040(4) 0.052(4) -0.001(3) -0.004(3) 0.001(3)
C6 0.050(4) 0.046(5) 0.077(5) 0.004(4) -0.011(4) -0.005(3)
C7 0.042(4) 0.058(5) 0.081(5) 0.003(4) -0.007(4) -0.013(3)
C8 0.054(4) 0.046(4) 0.065(5) -0.004(3) -0.009(3) -0.012(3)
C9 0.051(4) 0.039(4) 0.051(4) -0.002(3) -0.003(3) 0.002(3)
C10 0.039(3) 0.045(4) 0.067(5) 0.004(3) -0.007(3) -0.002(3)
C11 0.046(4) 0.065(5) 0.086(6) -0.005(4) -0.008(4) 0.012(3)
C12 0.053(5) 0.076(6) 0.129(9) 0.011(6) -0.023(5) 0.009(4)
C13 0.055(5) 0.089(7) 0.086(6) 0.001(5) -0.027(4) 0.001(4)
C14 0.063(5) 0.105(7) 0.056(5) -0.005(4) -0.012(4) -0.008(5)
C15 0.046(4) 0.038(4) 0.056(4) -0.007(3) -0.009(3) -0.005(3)
C16 0.049(4) 0.049(4) 0.086(5) -0.010(4) -0.027(4) -0.003(3)
C17 0.055(5) 0.062(5) 0.108(7) 0.007(5) -0.021(5) -0.007(4)
C18 0.050(4) 0.041(4) 0.064(5) -0.007(3) -0.015(3) 0.006(3)
C19 0.039(3) 0.030(3) 0.035(3) -0.002(2) 0.001(2) -0.001(2)
C20 0.044(3) 0.033(4) 0.039(3) -0.001(3) -0.011(3) -0.003(2)
C21 0.038(3) 0.040(4) 0.039(3) -0.002(3) 0.001(3) -0.001(2)
C22 0.036(3) 0.039(4) 0.042(3) 0.005(3) -0.006(3) 0.001(2)
C23 0.042(3) 0.036(4) 0.041(3) -0.003(3) -0.004(3) 0.000(3)
C24 0.058(4) 0.046(4) 0.039(4) 0.002(3) -0.001(3) -0.008(3)
C25 0.054(4) 0.069(5) 0.040(4) 0.000(3) 0.004(3) -0.015(3)
C26 0.053(4) 0.070(5) 0.057(5) -0.002(4) 0.009(3) -0.001(4)
C27 0.047(4) 0.049(4) 0.057(4) -0.007(3) 0.003(3) 0.006(3)
C28 0.047(4) 0.041(4) 0.042(4) 0.006(3) -0.003(3) -0.001(3)
C29 0.062(4) 0.037(4) 0.050(4) 0.005(3) -0.002(3) 0.008(3)
C30 0.073(5) 0.042(4) 0.070(5) 0.013(4) -0.002(4) 0.012(3)
C31 0.066(5) 0.066(5) 0.047(4) 0.014(4) -0.002(3) 0.007(4)
C32 0.056(4) 0.075(6) 0.042(4) 0.006(4) -0.011(3) 0.002(4)
C33 0.043(3) 0.038(4) 0.044(4) 0.000(3) 0.005(3) -0.006(3)
C34 0.087(5) 0.066(5) 0.051(4) 0.026(4) 0.018(4) 0.019(4)
C35 0.155(10) 0.116(9) 0.053(5) 0.024(5) 0.036(6) 0.054(7)
C36 0.041(3) 0.041(4) 0.046(4) -0.001(3) 0.010(3) 0.002(3)
F12 0.095(3) 0.068(3) 0.071(3) 0.017(2) 0.022(2) -0.009(2)
F13 0.121(4) 0.076(3) 0.050(2) 0.006(2) -0.024(3) 0.014(3)
F14 0.123(4) 0.068(3) 0.076(3) 0.019(2) 0.043(3) 0.038(3)
C41 0.072(5) 0.044(4) 0.056(4) 0.009(3) -0.003(4) 0.009(4)
S2 0.0508(9) 0.0407(10) 0.0495(10) 0.0047(7) -0.0038(7) 0.0004(7)
O14 0.059(3) 0.069(3) 0.056(3) 0.012(2) -0.020(2) -0.007(2)
O15 0.062(3) 0.042(3) 0.070(3) 0.002(2) 0.009(2) 0.007(2)
O16 0.062(3) 0.040(3) 0.065(3) 0.006(2) -0.003(2) -0.007(2)
S3 0.141 0.109 0.067 0.014 0.000 -0.064

loop_
_atom_type_symbol
_atom_type_description
_atom_type_scat_dispersion_real
_atom_type_scat_dispersion_imag
_atom_type_scat_source
C C 0.0033 0.0016 'International Tables Vol C Tables 4.2.6.8 and 6.1.1.4'
H H 0.0000 0.0000 'International Tables Vol C Tables 4.2.6.8 and 6.1.1.4'
F F 0.0171 0.0103 'International Tables Vol C Tables 4.2.6.8 and 6.1.1.4'
Fe Fe 0.3463 0.8444 'International Tables Vol C Tables 4.2.6.8 and 6.1.1.4'
N N 0.0061 0.0033 'International Tables Vol C Tables 4.2.6.8 and 6.1.1.4'
O O 0.0106 0.0060 'International Tables Vol C Tables 4.2.6.8 and 6.1.1.4'
S S 0.1246 0.1234 'International Tables Vol C Tables 4.2.6.8 and 6.1.1.4'

loop_
_geom_angle_atom_site_label_1
_geom_angle_atom_site_label_2
_geom_angle_atom_site_label_3
_geom_angle
_geom_angle_site_symmetry_1
_geom_angle_site_symmetry_3
_geom_angle_publ_flag
N7 Fe1 N1 176.2(2) . . ?
N7 Fe1 N11 81.1(2) . . ?
N1 Fe1 N11 95.1(2) . . ?
N7 Fe1 N3 99.4(2) . . ?
N1 Fe1 N3 80.7(2) . . ?
N11 Fe1 N3 91.7(2) . . ?
N7 Fe1 N9 80.6(2) . . ?
N1 Fe1 N9 103.2(2) . . ?
N11 Fe1 N9 161.5(2) . . ?
N3 Fe1 N9 88.7(2) . . ?
N7 Fe1 N5 99.7(2) . . ?
N1 Fe1 N5 80.3(2) . . ?
N11 Fe1 N5 92.1(2) . . ?
N3 Fe1 N5 160.9(2) . . ?
N9 Fe1 N5 93.4(2) . . ?
C4 N1 C1 121.2(5) . . ?
C4 N1 Fe1 118.9(4) . . ?
C1 N1 Fe1 119.5(4) . . ?
C3 N2 C2 117.6(5) . . ?
C9 N3 C5 118.0(5) . . ?
C9 N3 Fe1 126.2(4) . . ?
C5 N3 Fe1 115.5(4) . . ?
C14 N4 C10 117.0(7) . . ?
C15 N5 Fe1 115.3(4) . . ?
C15 N5 H5N 117(3) . . ?
Fe1 N5 H5N 128(3) . . ?
C22 N7 C19 121.4(5) . . ?
C22 N7 Fe1 117.8(4) . . ?
C19 N7 Fe1 120.8(4) . . ?
C20 N8 C21 118.3(5) . . ?
C27 N9 C23 118.7(6) . . ?
C27 N9 Fe1 126.0(4) . . ?
C23 N9 Fe1 114.8(4) . . ?
C32 N10 C28 116.7(6) . . ?
C33 N11 Fe1 115.2(4) . . ?
C33 N11 H11N 118(4) . . ?
Fe1 N11 H11N 127(4) . . ?
C15 O1 C16 118.2(5) . . ?
C33 O2 C34 116.7(5) . . ?
N1 C1 C2 118.3(5) . . ?
N1 C1 C5 111.2(5) . . ?
C2 C1 C5 130.5(5) . . ?
N2 C2 C1 121.1(5) . . ?
N2 C2 C10 114.4(5) . . ?
C1 C2 C10 124.4(6) . . ?
N2 C3 C4 123.0(6) . . ?
N2 C3 C18 114.3(5) . . ?
C4 C3 C18 122.6(5) . . ?
N1 C4 C3 118.4(5) . . ?
N1 C4 C15 110.6(5) . . ?
C3 C4 C15 130.9(6) . . ?
N3 C5 C6 121.2(6) . . ?
N3 C5 C1 112.0(5) . . ?
C6 C5 C1 126.7(6) . . ?
C7 C6 C5 119.4(6) . . ?
C7 C6 H6A 120.3 . . ?
C5 C6 H6A 120.3 . . ?
C8 C7 C6 119.4(6) . . ?
C8 C7 H7A 120.3 . . ?
C6 C7 H7A 120.3 . . ?
C9 C8 C7 118.6(7) . . ?
C9 C8 H8A 120.7 . . ?
C7 C8 H8A 120.7 . . ?
N3 C9 C8 123.4(6) . . ?
N3 C9 H9A 118.3 . . ?
C8 C9 H9A 118.3 . . ?
N4 C10 C11 123.9(6) . . ?
N4 C10 C2 114.3(6) . . ?
C11 C10 C2 121.8(7) . . ?
C12 C11 C10 116.9(8) . . ?
C12 C11 H11A 121.6 . . ?
C10 C11 H11A 121.6 . . ?
C13 C12 C11 120.1(8) . . ?
C13 C12 H12A 120.0 . . ?
C11 C12 H12A 120.0 . . ?
C14 C13 C12 118.8(7) . . ?
C14 C13 H13A 120.6 . . ?
C12 C13 H13A 120.6 . . ?
N4 C14 C13 123.3(8) . . ?
N4 C14 H14A 118.3 . . ?
C13 C14 H14A 118.3 . . ?
N5 C15 O1 130.4(5) . . ?
N5 C15 C4 114.8(5) . . ?
O1 C15 C4 114.8(5) . . ?
O1 C16 C17 109.5(6) . . ?
O1 C16 H16B 109.8 . . ?
C17 C16 H16B 109.8 . . ?
O1 C16 H16A 109.8 . . ?
C17 C16 H16A 109.8 . . ?
H16B C16 H16A 108.2 . . ?
C16 C17 H17A 109.5 . . ?
C16 C17 H17B 109.5 . . ?
H17A C17 H17B 109.5 . . ?
C16 C17 H17C 109.5 . . ?
H17A C17 H17C 109.5 . . ?
H17B C17 H17C 109.5 . . ?
N6 C18 C3 174.6(7) . . ?
N7 C19 C20 118.0(6) . . ?
N7 C19 C23 110.5(5) . . ?
C20 C19 C23 131.5(5) . . ?
N8 C20 C19 121.4(5) . . ?
N8 C20 C28 114.0(5) . . ?
C19 C20 C28 124.5(6) . . ?
N8 C21 C22 122.6(6) . . ?
N8 C21 C36 116.5(5) . . ?
C22 C21 C36 120.8(6) . . ?
N7 C22 C21 117.9(5) . . ?
N7 C22 C33 111.1(5) . . ?
C21 C22 C33 131.0(6) . . ?
N9 C23 C24 119.8(6) . . ?
N9 C23 C19 112.7(5) . . ?
C24 C23 C19 127.4(6) . . ?
C25 C24 C23 119.6(6) . . ?
C25 C24 H24A 120.2 . . ?
C23 C24 H24A 120.2 . . ?
C26 C25 C24 119.8(7) . . ?
C26 C25 H25A 120.1 . . ?
C24 C25 H25A 120.1 . . ?
C25 C26 C27 119.1(7) . . ?
C25 C26 H26A 120.4 . . ?
C27 C26 H26A 120.4 . . ?
N9 C27 C26 122.8(7) . . ?
N9 C27 H27A 118.6 . . ?
C26 C27 H27A 118.6 . . ?
N10 C28 C29 124.1(6) . . ?
N10 C28 C20 115.3(6) . . ?
C29 C28 C20 120.6(6) . . ?
C30 C29 C28 116.7(6) . . ?
C30 C29 H29A 121.6 . . ?
C28 C29 H29A 121.6 . . ?
C31 C30 C29 120.2(7) . . ?
C31 C30 H30A 119.9 . . ?
C29 C30 H30A 119.9 . . ?
C30 C31 C32 119.3(7) . . ?
C30 C31 H31A 120.3 . . ?
C32 C31 H31A 120.3 . . ?
N10 C32 C31 123.0(7) . . ?
N10 C32 H32A 118.5 . . ?
C31 C32 H32A 118.5 . . ?
N11 C33 O2 129.0(6) . . ?
N11 C33 C22 114.8(6) . . ?
O2 C33 C22 116.1(6) . . ?
O2 C34 C35 106.9(6) . . ?
O2 C34 H34B 110.3 . . ?
C35 C34 H34B 110.3 . . ?
O2 C34 H34A 110.3 . . ?
C35 C34 H34A 110.3 . . ?
H34B C34 H34A 108.6 . . ?
C34 C35 H35A 109.5 . . ?
C34 C35 H35B 109.5 . . ?
H35A C35 H35B 109.5 . . ?
C34 C35 H35C 109.5 . . ?
H35A C35 H35C 109.5 . . ?
H35B C35 H35C 109.5 . . ?
N12 C36 C21 177.3(7) . . ?
F12 C41 F13 108.4(6) . . ?
F12 C41 F14 108.1(7) . . ?
F13 C41 F14 107.2(6) . . ?
F12 C41 S2 111.1(5) . . ?
F13 C41 S2 110.4(6) . . ?
F14 C41 S2 111.5(5) . . ?
O14 S2 O15 116.1(3) . . ?
O14 S2 O16 113.6(3) . . ?
O15 S2 O16 115.3(3) . . ?
O14 S2 C41 103.0(3) . . ?
O15 S2 C41 102.2(3) . . ?
O16 S2 C41 104.1(3) . . ?
C51 F22 F24 57.6 . . ?
C51 F23 O22 52.3 . . ?
F25 F24 C51 63.7 . . ?
F25 F24 F22 103.1 . . ?
C51 F24 F22 49.6 . . ?
F24 F25 C51 81.4 . . ?
F22 C51 F25 99.7 . . ?
F22 C51 S3 123.3 . . ?
F25 C51 S3 112.5 . . ?
F22 C51 O22 128.1 . . ?
F25 C51 O22 132.0 . . ?
S3 C51 O22 40.8 . . ?
F22 C51 F23 102.9 . . ?
F25 C51 F23 101.5 . . ?
S3 C51 F23 113.9 . . ?
O22 C51 F23 74.2 . . ?
F22 C51 F24 72.8 . . ?
F25 C51 F24 34.9 . . ?
S3 C51 F24 109.8 . . ?
O22 C51 F24 148.6 . . ?
F23 C51 F24 128.6 . . ?
O22 S3 O24 74.7 . . ?
O22 S3 C51 70.9 . . ?
O24 S3 C51 116.8 . . ?
O22 S3 O23 159.2 . . ?
O24 S3 O23 114.8 . . ?
C51 S3 O23 116.1 . . ?
O22 S3 O27 61.2 . . ?
O24 S3 O27 107.7 . . ?
C51 S3 O27 99.7 . . ?
O23 S3 O27 98.0 . . ?
O22 S3 O25 47.0 . . ?
O24 S3 O25 111.0 . . ?
C51 S3 O25 80.0 . . ?
O23 S3 O25 113.2 . . ?
O27 S3 O25 20.9 . . ?
O22 S3 O26 151.1 . . ?
O24 S3 O26 94.5 . . ?
C51 S3 O26 136.3 . . ?
O23 S3 O26 21.5 . . ?
O27 S3 O26 98.6 . . ?
O25 S3 O26 118.1 . . ?
S3 O22 C51 68.3 . . ?
S3 O22 O24 63.8 . . ?
C51 O22 O24 109.2 . . ?
S3 O22 O25 103.3 . . ?
C51 O22 O25 98.6 . . ?
O24 O22 O25 140.2 . . ?
S3 O22 O27 83.4 . . ?
C51 O22 O27 108.7 . . ?
O24 O22 O27 113.9 . . ?
O25 O22 O27 27.4 . . ?
S3 O22 F23 120.4 . . ?
C51 O22 F23 53.4 . . ?
O24 O22 F23 122.3 . . ?
O25 O22 F23 97.1 . . ?
O27 O22 F23 123.9 . . ?
O26 O23 S3 123.4 . . ?
O28 O24 S3 134.6 . . ?
O28 O24 O22 110.8 . . ?
S3 O24 O22 41.5 . . ?
O27 O25 O22 79.5 . . ?
O27 O25 S3 59.7 . . ?
O22 O25 S3 29.8 . . ?
O23 O26 S3 35.1 . . ?
O25 O27 O22 73.1 . . ?
O25 O27 S3 99.3 . . ?
O22 O27 S3 35.4 . . ?

loop_
_geom_bond_atom_site_label_1
_geom_bond_atom_site_label_2
_geom_bond_distance
_geom_bond_site_symmetry_2
_geom_bond_publ_flag
Fe1 N7 1.875(5) . ?
Fe1 N1 1.877(5) . ?
Fe1 N11 1.951(6) . ?
Fe1 N3 1.960(5) . ?
Fe1 N9 1.960(5) . ?
Fe1 N5 1.984(5) . ?
N1 C4 1.345(7) . ?
N1 C1 1.348(7) . ?
N2 C3 1.341(7) . ?
N2 C2 1.349(8) . ?
N3 C9 1.338(8) . ?
N3 C5 1.367(8) . ?
N4 C14 1.329(8) . ?
N4 C10 1.346(9) . ?
N5 C15 1.285(8) . ?
N5 H5N 1.09(5) . ?
N6 C18 1.142(8) . ?
N7 C22 1.345(8) . ?
N7 C19 1.347(7) . ?
N8 C20 1.331(8) . ?
N8 C21 1.334(7) . ?
N9 C27 1.337(8) . ?
N9 C23 1.385(7) . ?
N10 C32 1.338(8) . ?
N10 C28 1.343(8) . ?
N11 C33 1.293(8) . ?
N11 H11N 0.83(6) . ?
N12 C36 1.160(8) . ?
O1 C15 1.323(7) . ?
O1 C16 1.458(7) . ?
O2 C33 1.328(8) . ?
O2 C34 1.456(7) . ?
C1 C2 1.415(8) . ?
C1 C5 1.474(9) . ?
C2 C10 1.488(8) . ?
C3 C4 1.384(8) . ?
C3 C18 1.456(9) . ?
C4 C15 1.475(8) . ?
C5 C6 1.386(8) . ?
C6 C7 1.380(10) . ?
C6 H6A 0.9500 . ?
C7 C8 1.378(10) . ?
C7 H7A 0.9500 . ?
C8 C9 1.375(9) . ?
C8 H8A 0.9500 . ?
C9 H9A 0.9500 . ?
C10 C11 1.393(10) . ?
C11 C12 1.376(10) . ?
C11 H11A 0.9500 . ?
C12 C13 1.375(13) . ?
C12 H12A 0.9500 . ?
C13 C14 1.374(12) . ?
C13 H13A 0.9500 . ?
C14 H14A 0.9500 . ?
C16 C17 1.516(12) . ?
C16 H16B 0.9900 . ?
C16 H16A 0.9900 . ?
C17 H17A 0.9800 . ?
C17 H17B 0.9800 . ?
C17 H17C 0.9800 . ?
C19 C20 1.420(8) . ?
C19 C23 1.468(9) . ?
C20 C28 1.487(8) . ?
C21 C22 1.399(8) . ?
C21 C36 1.426(9) . ?
C22 C33 1.461(8) . ?
C23 C24 1.397(9) . ?
C24 C25 1.379(10) . ?
C24 H24A 0.9500 . ?
C25 C26 1.367(10) . ?
C25 H25A 0.9500 . ?
C26 C27 1.377(10) . ?
C26 H26A 0.9500 . ?
C27 H27A 0.9500 . ?
C28 C29 1.392(9) . ?
C29 C30 1.388(9) . ?
C29 H29A 0.9500 . ?
C30 C31 1.349(10) . ?
C30 H30A 0.9500 . ?
C31 C32 1.380(10) . ?
C31 H31A 0.9500 . ?
C32 H32A 0.9500 . ?
C34 C35 1.500(11) . ?
C34 H34B 0.9900 . ?
C34 H34A 0.9900 . ?
C35 H35A 0.9800 . ?
C35 H35B 0.9800 . ?
C35 H35C 0.9800 . ?
F12 C41 1.324(8) . ?
F13 C41 1.330(8) . ?
F14 C41 1.342(8) . ?
C41 S2 1.819(8) . ?
S2 O14 1.439(4) . ?
S2 O15 1.444(5) . ?
S2 O16 1.447(5) . ?
F22 C51 1.3934 . ?
F22 F24 1.7472 . ?
F23 C51 1.4855 . ?
F23 O22 1.7799 . ?
F24 F25 0.8938 . ?
F24 C51 1.5439 . ?
F25 C51 1.3991 . ?
C51 S3 1.4394 . ?
C51 O22 1.4635 . ?
S3 O22 1.0110 . ?
S3 O24 1.3681 . ?
S3 O23 1.4481 . ?
S3 O27 1.7357 . ?
S3 O25 1.9828 . ?
S3 O26 2.1049 . ?
O22 O24 1.4704 . ?
O22 O25 1.4896 . ?
O22 O27 1.5311 . ?
O23 O26 0.9260 . ?
O24 O28 1.0797 . ?
O25 O27 0.7173 . ?

loop_
_geom_torsion_atom_site_label_1
_geom_torsion_atom_site_label_2
_geom_torsion_atom_site_label_3
_geom_torsion_atom_site_label_4
_geom_torsion
_geom_torsion_site_symmetry_1
_geom_torsion_site_symmetry_2
_geom_torsion_site_symmetry_3
_geom_torsion_site_symmetry_4
_geom_torsion_publ_flag
N7 Fe1 N1 C4 -87(3) . . . . ?
N11 Fe1 N1 C4 -88.7(5) . . . . ?
N3 Fe1 N1 C4 -179.7(5) . . . . ?
N9 Fe1 N1 C4 93.8(5) . . . . ?
N5 Fe1 N1 C4 2.6(5) . . . . ?
N7 Fe1 N1 C1 87(3) . . . . ?
N11 Fe1 N1 C1 85.2(5) . . . . ?
N3 Fe1 N1 C1 -5.7(5) . . . . ?
N9 Fe1 N1 C1 -92.2(5) . . . . ?
N5 Fe1 N1 C1 176.5(5) . . . . ?
N7 Fe1 N3 C9 10.2(6) . . . . ?
N1 Fe1 N3 C9 -173.6(6) . . . . ?
N11 Fe1 N3 C9 91.5(6) . . . . ?
N9 Fe1 N3 C9 -70.1(6) . . . . ?
N5 Fe1 N3 C9 -166.9(6) . . . . ?
N7 Fe1 N3 C5 -177.3(5) . . . . ?
N1 Fe1 N3 C5 -1.2(5) . . . . ?
N11 Fe1 N3 C5 -96.0(5) . . . . ?
N9 Fe1 N3 C5 102.4(5) . . . . ?
N5 Fe1 N3 C5 5.5(9) . . . . ?
N7 Fe1 N5 C15 174.1(5) . . . . ?
N1 Fe1 N5 C15 -2.0(5) . . . . ?
N11 Fe1 N5 C15 92.8(5) . . . . ?
N3 Fe1 N5 C15 -8.8(10) . . . . ?
N9 Fe1 N5 C15 -104.9(5) . . . . ?
N1 Fe1 N7 C22 -1(3) . . . . ?
N11 Fe1 N7 C22 0.6(4) . . . . ?
N3 Fe1 N7 C22 90.9(4) . . . . ?
N9 Fe1 N7 C22 178.1(4) . . . . ?
N5 Fe1 N7 C22 -90.0(4) . . . . ?
N1 Fe1 N7 C19 179(100) . . . . ?
N11 Fe1 N7 C19 -178.8(4) . . . . ?
N3 Fe1 N7 C19 -88.5(4) . . . . ?
N9 Fe1 N7 C19 -1.4(4) . . . . ?
N5 Fe1 N7 C19 90.5(4) . . . . ?
N7 Fe1 N9 C27 -175.7(5) . . . . ?
N1 Fe1 N9 C27 4.2(5) . . . . ?
N11 Fe1 N9 C27 -167.7(6) . . . . ?
N3 Fe1 N9 C27 -76.0(5) . . . . ?
N5 Fe1 N9 C27 85.0(5) . . . . ?
N7 Fe1 N9 C23 -4.1(4) . . . . ?
N1 Fe1 N9 C23 175.9(4) . . . . ?
N11 Fe1 N9 C23 4.0(8) . . . . ?
N3 Fe1 N9 C23 95.7(4) . . . . ?
N5 Fe1 N9 C23 -103.3(4) . . . . ?
N7 Fe1 N11 C33 -0.8(4) . . . . ?
N1 Fe1 N11 C33 179.1(4) . . . . ?
N3 Fe1 N11 C33 -100.0(4) . . . . ?
N9 Fe1 N11 C33 -8.8(9) . . . . ?
N5 Fe1 N11 C33 98.7(4) . . . . ?
C4 N1 C1 C2 3.9(10) . . . . ?
Fe1 N1 C1 C2 -170.0(5) . . . . ?
C4 N1 C1 C5 -175.5(6) . . . . ?
Fe1 N1 C1 C5 10.7(7) . . . . ?
C3 N2 C2 C1 4.7(10) . . . . ?
C3 N2 C2 C10 -171.8(6) . . . . ?
N1 C1 C2 N2 -6.8(10) . . . . ?
C5 C1 C2 N2 172.4(7) . . . . ?
N1 C1 C2 C10 169.3(6) . . . . ?
C5 C1 C2 C10 -11.6(12) . . . . ?
C2 N2 C3 C4 0.3(10) . . . . ?
C2 N2 C3 C18 177.2(6) . . . . ?
C1 N1 C4 C3 0.9(10) . . . . ?
Fe1 N1 C4 C3 174.8(5) . . . . ?
C1 N1 C4 C15 -176.4(6) . . . . ?
Fe1 N1 C4 C15 -2.5(8) . . . . ?
N2 C3 C4 N1 -3.2(11) . . . . ?
C18 C3 C4 N1 -179.8(7) . . . . ?
N2 C3 C4 C15 173.4(7) . . . . ?
C18 C3 C4 C15 -3.1(12) . . . . ?
C9 N3 C5 C6 2.7(10) . . . . ?
Fe1 N3 C5 C6 -170.4(5) . . . . ?
C9 N3 C5 C1 180.0(6) . . . . ?
Fe1 N3 C5 C1 6.9(7) . . . . ?
N1 C1 C5 N3 -10.9(8) . . . . ?
C2 C1 C5 N3 169.9(7) . . . . ?
N1 C1 C5 C6 166.2(7) . . . . ?
C2 C1 C5 C6 -13.0(12) . . . . ?
N3 C5 C6 C7 -2.8(11) . . . . ?
C1 C5 C6 C7 -179.7(7) . . . . ?
C5 C6 C7 C8 0.9(12) . . . . ?
C6 C7 C8 C9 1.0(12) . . . . ?
C5 N3 C9 C8 -0.8(10) . . . . ?
Fe1 N3 C9 C8 171.5(5) . . . . ?
C7 C8 C9 N3 -1.0(11) . . . . ?
C14 N4 C10 C11 1.8(11) . . . . ?
C14 N4 C10 C2 -176.1(7) . . . . ?
N2 C2 C10 N4 128.5(7) . . . . ?
C1 C2 C10 N4 -47.8(10) . . . . ?
N2 C2 C10 C11 -49.4(10) . . . . ?
C1 C2 C10 C11 134.3(8) . . . . ?
N4 C10 C11 C12 -1.0(12) . . . . ?
C2 C10 C11 C12 176.7(7) . . . . ?
C10 C11 C12 C13 0.8(13) . . . . ?
C11 C12 C13 C14 -1.5(14) . . . . ?
C10 N4 C14 C13 -2.4(13) . . . . ?
C12 C13 C14 N4 2.3(14) . . . . ?
Fe1 N5 C15 O1 -178.6(6) . . . . ?
Fe1 N5 C15 C4 1.3(8) . . . . ?
C16 O1 C15 N5 0.2(12) . . . . ?
C16 O1 C15 C4 -179.6(6) . . . . ?
N1 C4 C15 N5 0.7(9) . . . . ?
C3 C4 C15 N5 -176.1(7) . . . . ?
N1 C4 C15 O1 -179.4(6) . . . . ?
C3 C4 C15 O1 3.7(11) . . . . ?
C15 O1 C16 C17 82.2(8) . . . . ?
N2 C3 C18 N6 -24(10) . . . . ?
C4 C3 C18 N6 153(9) . . . . ?
C22 N7 C19 C20 4.4(8) . . . . ?
Fe1 N7 C19 C20 -176.1(4) . . . . ?
C22 N7 C19 C23 -173.4(5) . . . . ?
Fe1 N7 C19 C23 6.1(6) . . . . ?
C21 N8 C20 C19 3.1(8) . . . . ?
C21 N8 C20 C28 -175.0(5) . . . . ?
N7 C19 C20 N8 -6.5(8) . . . . ?
C23 C19 C20 N8 170.8(5) . . . . ?
N7 C19 C20 C28 171.5(5) . . . . ?
C23 C19 C20 C28 -11.3(9) . . . . ?
C20 N8 C21 C22 2.2(8) . . . . ?
C20 N8 C21 C36 178.0(5) . . . . ?
C19 N7 C22 C21 0.6(8) . . . . ?
Fe1 N7 C22 C21 -178.9(4) . . . . ?
C19 N7 C22 C33 179.1(5) . . . . ?
Fe1 N7 C22 C33 -0.4(6) . . . . ?
N8 C21 C22 N7 -4.1(8) . . . . ?
C36 C21 C22 N7 -179.8(5) . . . . ?
N8 C21 C22 C33 177.8(6) . . . . ?
C36 C21 C22 C33 2.0(10) . . . . ?
C27 N9 C23 C24 4.3(8) . . . . ?
Fe1 N9 C23 C24 -168.0(4) . . . . ?
C27 N9 C23 C19 -179.4(5) . . . . ?
Fe1 N9 C23 C19 8.2(6) . . . . ?
N7 C19 C23 N9 -8.9(6) . . . . ?
C20 C19 C23 N9 173.7(5) . . . . ?
N7 C19 C23 C24 167.0(5) . . . . ?
C20 C19 C23 C24 -10.4(10) . . . . ?
N9 C23 C24 C25 -2.4(8) . . . . ?
C19 C23 C24 C25 -178.1(6) . . . . ?
C23 C24 C25 C26 -0.6(9) . . . . ?
C24 C25 C26 C27 1.7(10) . . . . ?
C23 N9 C27 C26 -3.3(9) . . . . ?
Fe1 N9 C27 C26 168.1(5) . . . . ?
C25 C26 C27 N9 0.3(10) . . . . ?
C32 N10 C28 C29 -2.0(10) . . . . ?
C32 N10 C28 C20 -178.6(6) . . . . ?
N8 C20 C28 N10 135.0(6) . . . . ?
C19 C20 C28 N10 -43.1(8) . . . . ?
N8 C20 C28 C29 -41.8(8) . . . . ?
C19 C20 C28 C29 140.2(6) . . . . ?
N10 C28 C29 C30 1.2(10) . . . . ?
C20 C28 C29 C30 177.6(6) . . . . ?
C28 C29 C30 C31 0.4(11) . . . . ?
C29 C30 C31 C32 -0.9(12) . . . . ?
C28 N10 C32 C31 1.4(10) . . . . ?
C30 C31 C32 N10 0.0(12) . . . . ?
Fe1 N11 C33 O2 178.2(5) . . . . ?
Fe1 N11 C33 C22 0.8(7) . . . . ?
C34 O2 C33 N11 -7.7(9) . . . . ?
C34 O2 C33 C22 169.7(6) . . . . ?
N7 C22 C33 N11 -0.2(7) . . . . ?
C21 C22 C33 N11 178.0(6) . . . . ?
N7 C22 C33 O2 -178.0(5) . . . . ?
C21 C22 C33 O2 0.2(9) . . . . ?
C33 O2 C34 C35 -167.9(7) . . . . ?
N8 C21 C36 N12 -36(15) . . . . ?
C22 C21 C36 N12 140(15) . . . . ?
F12 C41 S2 O14 -58.9(5) . . . . ?
F13 C41 S2 O14 -179.2(5) . . . . ?
F14 C41 S2 O14 61.7(6) . . . . ?
F12 C41 S2 O15 61.8(5) . . . . ?
F13 C41 S2 O15 -58.5(5) . . . . ?
F14 C41 S2 O15 -177.5(5) . . . . ?
F12 C41 S2 O16 -177.8(5) . . . . ?
F13 C41 S2 O16 61.9(5) . . . . ?
F14 C41 S2 O16 -57.2(6) . . . . ?
C51 F22 F24 F25 -37.3 . . . . ?
F22 F24 F25 C51 31.0 . . . . ?
F24 F22 C51 F25 22.5 . . . . ?
F24 F22 C51 S3 -102.8 . . . . ?
F24 F22 C51 O22 -153.2 . . . . ?
F24 F22 C51 F23 126.8 . . . . ?
F24 F25 C51 F22 -39.6 . . . . ?
F24 F25 C51 S3 92.7 . . . . ?
F24 F25 C51 O22 135.8 . . . . ?
F24 F25 C51 F23 -145.1 . . . . ?
O22 F23 C51 F22 126.3 . . . . ?
O22 F23 C51 F25 -130.7 . . . . ?
O22 F23 C51 S3 -9.5 . . . . ?
O22 F23 C51 F24 -155.5 . . . . ?
F25 F24 C51 F22 138.8 . . . . ?
F22 F24 C51 F25 -138.8 . . . . ?
F25 F24 C51 S3 -101.2 . . . . ?
F22 F24 C51 S3 119.9 . . . . ?
F25 F24 C51 O22 -84.1 . . . . ?
F22 F24 C51 O22 137.1 . . . . ?
F25 F24 C51 F23 45.8 . . . . ?
F22 F24 C51 F23 -93.0 . . . . ?
F22 C51 S3 O22 -111.6 . . . . ?
F25 C51 S3 O22 129.0 . . . . ?
F23 C51 S3 O22 14.1 . . . . ?
F24 C51 S3 O22 166.4 . . . . ?
F22 C51 S3 O24 -172.4 . . . . ?
F25 C51 S3 O24 68.2 . . . . ?
O22 C51 S3 O24 -60.8 . . . . ?
F23 C51 S3 O24 -46.7 . . . . ?
F24 C51 S3 O24 105.6 . . . . ?
F22 C51 S3 O23 47.2 . . . . ?
F25 C51 S3 O23 -72.2 . . . . ?
O22 C51 S3 O23 158.8 . . . . ?
F23 C51 S3 O23 172.9 . . . . ?
F24 C51 S3 O23 -34.8 . . . . ?
F22 C51 S3 O27 -56.8 . . . . ?
F25 C51 S3 O27 -176.2 . . . . ?
O22 C51 S3 O27 54.8 . . . . ?
F23 C51 S3 O27 68.9 . . . . ?
F24 C51 S3 O27 -138.8 . . . . ?
F22 C51 S3 O25 -63.8 . . . . ?
F25 C51 S3 O25 176.8 . . . . ?
O22 C51 S3 O25 47.8 . . . . ?
F23 C51 S3 O25 61.9 . . . . ?
F24 C51 S3 O25 -145.8 . . . . ?
F22 C51 S3 O26 56.7 . . . . ?
F25 C51 S3 O26 -62.7 . . . . ?
O22 C51 S3 O26 168.3 . . . . ?
F23 C51 S3 O26 -177.5 . . . . ?
F24 C51 S3 O26 -25.3 . . . . ?
O24 S3 O22 C51 126.1 . . . . ?
O23 S3 O22 C51 -113.7 . . . . ?
O27 S3 O22 C51 -113.2 . . . . ?
O25 S3 O22 C51 -94.1 . . . . ?
O26 S3 O22 C51 -163.2 . . . . ?
C51 S3 O22 O24 -126.1 . . . . ?
O23 S3 O22 O24 120.2 . . . . ?
O27 S3 O22 O24 120.7 . . . . ?
O25 S3 O22 O24 139.8 . . . . ?
O26 S3 O22 O24 70.7 . . . . ?
O24 S3 O22 O25 -139.8 . . . . ?
C51 S3 O22 O25 94.1 . . . . ?
O23 S3 O22 O25 -19.6 . . . . ?
O27 S3 O22 O25 -19.1 . . . . ?
O26 S3 O22 O25 -69.1 . . . . ?
O24 S3 O22 O27 -120.7 . . . . ?
C51 S3 O22 O27 113.2 . . . . ?
O23 S3 O22 O27 -0.5 . . . . ?
O25 S3 O22 O27 19.1 . . . . ?
O26 S3 O22 O27 -50.0 . . . . ?
O24 S3 O22 F23 113.6 . . . . ?
C51 S3 O22 F23 -12.5 . . . . ?
O23 S3 O22 F23 -126.2 . . . . ?
O27 S3 O22 F23 -125.7 . . . . ?
O25 S3 O22 F23 -106.6 . . . . ?
O26 S3 O22 F23 -175.6 . . . . ?
F22 C51 O22 S3 99.1 . . . . ?
F25 C51 O22 S3 -75.2 . . . . ?
F23 C51 O22 S3 -166.6 . . . . ?
F24 C51 O22 S3 -25.1 . . . . ?
F22 C51 O22 O24 149.3 . . . . ?
F25 C51 O22 O24 -25.0 . . . . ?
S3 C51 O22 O24 50.1 . . . . ?
F23 C51 O22 O24 -116.5 . . . . ?
F24 C51 O22 O24 25.0 . . . . ?
F22 C51 O22 O25 -1.8 . . . . ?
F25 C51 O22 O25 -176.1 . . . . ?
S3 C51 O22 O25 -100.9 . . . . ?
F23 C51 O22 O25 92.5 . . . . ?
F24 C51 O22 O25 -126.0 . . . . ?
F22 C51 O22 O27 24.5 . . . . ?
F25 C51 O22 O27 -149.8 . . . . ?
S3 C51 O22 O27 -74.7 . . . . ?
F23 C51 O22 O27 118.7 . . . . ?
F24 C51 O22 O27 -99.8 . . . . ?
F22 C51 O22 F23 -94.3 . . . . ?
F25 C51 O22 F23 91.4 . . . . ?
S3 C51 O22 F23 166.6 . . . . ?
F24 C51 O22 F23 141.5 . . . . ?
C51 F23 O22 S3 14.5 . . . . ?
C51 F23 O22 O24 90.9 . . . . ?
C51 F23 O22 O25 -95.5 . . . . ?
C51 F23 O22 O27 -89.1 . . . . ?
O22 S3 O23 O26 -92.6 . . . . ?
O24 S3 O23 O26 20.7 . . . . ?
C51 S3 O23 O26 161.9 . . . . ?
O27 S3 O23 O26 -93.1 . . . . ?
O25 S3 O23 O26 -108.1 . . . . ?
O22 S3 O24 O28 -68.8 . . . . ?
C51 S3 O24 O28 -10.1 . . . . ?
O23 S3 O24 O28 130.9 . . . . ?
O27 S3 O24 O28 -121.1 . . . . ?
O25 S3 O24 O28 -99.2 . . . . ?
O26 S3 O24 O28 138.4 . . . . ?
C51 S3 O24 O22 58.8 . . . . ?
O23 S3 O24 O22 -160.3 . . . . ?
O27 S3 O24 O22 -52.3 . . . . ?
O25 S3 O24 O22 -30.4 . . . . ?
O26 S3 O24 O22 -152.8 . . . . ?
S3 O22 O24 O28 134.8 . . . . ?
C51 O22 O24 O28 82.1 . . . . ?
O25 O22 O24 O28 -146.3 . . . . ?
O27 O22 O24 O28 -156.2 . . . . ?
F23 O22 O24 O28 23.9 . . . . ?
C51 O22 O24 S3 -52.7 . . . . ?
O25 O22 O24 S3 78.9 . . . . ?
O27 O22 O24 S3 69.1 . . . . ?
F23 O22 O24 S3 -110.9 . . . . ?
S3 O22 O25 O27 44.9 . . . . ?
C51 O22 O25 O27 114.5 . . . . ?
O24 O22 O25 O27 -19.9 . . . . ?
F23 O22 O25 O27 168.5 . . . . ?
C51 O22 O25 S3 69.6 . . . . ?
O24 O22 O25 S3 -64.8 . . . . ?
O27 O22 O25 S3 -44.9 . . . . ?
F23 O22 O25 S3 123.6 . . . . ?
O22 S3 O25 O27 -126.6 . . . . ?
O24 S3 O25 O27 -84.8 . . . . ?
C51 S3 O25 O27 160.3 . . . . ?
O23 S3 O25 O27 46.0 . . . . ?
O26 S3 O25 O27 22.7 . . . . ?
O24 S3 O25 O22 41.8 . . . . ?
C51 S3 O25 O22 -73.2 . . . . ?
O23 S3 O25 O22 172.6 . . . . ?
O27 S3 O25 O22 126.6 . . . . ?
O26 S3 O25 O22 149.2 . . . . ?
O22 S3 O26 O23 132.8 . . . . ?
O24 S3 O26 O23 -161.2 . . . . ?
C51 S3 O26 O23 -23.8 . . . . ?
O27 S3 O26 O23 90.1 . . . . ?
O25 S3 O26 O23 82.1 . . . . ?
S3 O25 O27 O22 23.9 . . . . ?
O22 O25 O27 S3 -23.9 . . . . ?
S3 O22 O27 O25 -136.3 . . . . ?
C51 O22 O27 O25 -71.8 . . . . ?
O24 O22 O27 O25 166.2 . . . . ?
F23 O22 O27 O25 -13.8 . . . . ?
C51 O22 O27 S3 64.4 . . . . ?
O24 O22 O27 S3 -57.5 . . . . ?
O25 O22 O27 S3 136.3 . . . . ?
F23 O22 O27 S3 122.5 . . . . ?
O22 S3 O27 O25 42.1 . . . . ?
O24 S3 O27 O25 102.6 . . . . ?
C51 S3 O27 O25 -19.7 . . . . ?
O23 S3 O27 O25 -138.1 . . . . ?
O26 S3 O27 O25 -159.9 . . . . ?
O24 S3 O27 O22 60.5 . . . . ?
C51 S3 O27 O22 -61.8 . . . . ?
O23 S3 O27 O22 179.8 . . . . ?
O25 S3 O27 O22 -42.1 . . . . ?
O26 S3 O27 O22 158.0 . . . . ?
